data_4312433
loop_
_publ_author_name
'Roman Bo\<ca'
'Milan Gembick\'y'
'Radovan Herchel'
'Wolfgang Haase'
'Lothar J\"ager'
'Christoph Wagner'
'Helmut Ehrenberg'
'Hartmut Fuess'

_publ_contact_author
;
        Roman Bo\>ca
        Department of Inorganic Chemistry
        Slovak Technical University
        SK-81238 Bratislava
        Slovakia
;
_publ_contact_author_email boca@cvt.stuba.sk
_publ_section_title
;
 Ferromagnetism in a Dinuclear Nickel(II) Complex Containing
 Triethylenetetramine and Tricyanomethanide
;
_journal_name_full 'Inorganic Chemistry'
_journal_page_first 6965
_journal_page_last 6967
_journal_paper_doi 10.1021/ic034725q
_journal_volume 42
_journal_year 2003
_chemical_formula_sum 'C10 H18 Cl N7 Ni O4'
_chemical_formula_weight 394.47
_chemical_name_systematic
; 
 ? 
;
_space_group_IT_number 14
_symmetry_cell_setting monoclinic
_symmetry_space_group_name_Hall '-P 2yn'
_symmetry_space_group_name_H-M 'P 1 21/n 1'
_atom_sites_solution_hydrogens geom
_atom_sites_solution_primary direct
_atom_sites_solution_secondary difmap
_audit_creation_method SHELXL-97
_cell_angle_alpha 90.00
_cell_angle_beta 104.499(18)
_cell_angle_gamma 90.00
_cell_formula_units_Z 4
_cell_length_a 7.4890(13)
_cell_length_b 15.582(3)
_cell_length_c 14.643(3)
_cell_measurement_temperature 293(2)
_cell_volume 1654.3(6)
_computing_structure_refinement 'SHELXL-97 (Sheldrick, 1997)'
_computing_structure_solution 'SHELXS-97 (Sheldrick, 1990)'
_diffrn_ambient_temperature 293(2)
_diffrn_measured_fraction_theta_full 0.971
_diffrn_measured_fraction_theta_max 0.971
_diffrn_measurement_device_type 'STOE STADIIV'
_diffrn_radiation_monochromator graphite
_diffrn_radiation_source 'fine-focus sealed tube'
_diffrn_radiation_type MoK\a
_diffrn_radiation_wavelength 0.71073
_diffrn_reflns_av_R_equivalents 0.0315
_diffrn_reflns_av_sigmaI/netI 0.0465
_diffrn_reflns_limit_h_max 6
_diffrn_reflns_limit_h_min -8
_diffrn_reflns_limit_k_max 18
_diffrn_reflns_limit_k_min 0
_diffrn_reflns_limit_l_max 17
_diffrn_reflns_limit_l_min 0
_diffrn_reflns_number 5366
_diffrn_reflns_theta_full 24.95
_diffrn_reflns_theta_max 24.95
_diffrn_reflns_theta_min 1.94
_exptl_absorpt_coefficient_mu 1.364
_exptl_absorpt_correction_type none
_exptl_crystal_colour violet
_exptl_crystal_density_diffrn 1.584
_exptl_crystal_density_method 'not measured'
_exptl_crystal_F_000 816
_exptl_crystal_size_max 0.3
_exptl_crystal_size_mid 0.25
_exptl_crystal_size_min 0.25
_refine_diff_density_max 0.485
_refine_diff_density_min -0.225
_refine_diff_density_rms 0.061
_refine_ls_extinction_coef 0.0020(5)
_refine_ls_extinction_expression Fc^*^=kFc[1+0.001xFc^2^\l^3^/sin(2\q)]^-1/4^
_refine_ls_extinction_method SHELXL
_refine_ls_goodness_of_fit_ref 1.091
_refine_ls_hydrogen_treatment mixed
_refine_ls_matrix_type full
_refine_ls_number_parameters 308
_refine_ls_number_reflns 2814
_refine_ls_number_restraints 0
_refine_ls_restrained_S_all 1.091
_refine_ls_R_factor_all 0.0583
_refine_ls_R_factor_gt 0.0367
_refine_ls_shift/su_max 0.001
_refine_ls_shift/su_mean 0.000
_refine_ls_structure_factor_coef Fsqd
_refine_ls_weighting_details 'calc w=1/[\s^2^(Fo^2^)+(0.0386P)^2^+0.1207P] where P=(Fo^2^+2Fc^2^)/3'
_refine_ls_weighting_scheme calc
_refine_ls_wR_factor_gt 0.0813
_refine_ls_wR_factor_ref 0.0930
_reflns_number_gt 2150
_reflns_number_total 2814
_reflns_threshold_expression >2sigma(I)
_cod_data_source_file ic034725qsi20030818_052202.cif
_cod_data_source_block stadi453
_cod_depositor_comments
;
The following automatic conversions were performed:
data name '_publ_contact_autor' replaced with '_publ_contact_author'
as specified in the replacement file
'/home/antanas/src/cod-tools/trunk/data/replacement-values/replacement_tags.lst'.

Automatic conversion script
Id: cif_correct_tags 4998 2017-03-02 13:24:31Z antanas 
;
_cod_original_cell_volume 1654.4(5)
_cod_database_code 4312433

loop_
_symmetry_equiv_pos_as_xyz
'x, y, z'
'-x+1/2, y+1/2, -z+1/2'
'-x, -y, -z'
'x-1/2, -y-1/2, z-1/2'

loop_
_atom_site_label
_atom_site_type_symbol
_atom_site_fract_x
_atom_site_fract_y
_atom_site_fract_z
_atom_site_U_iso_or_equiv
_atom_site_adp_type
_atom_site_occupancy
_atom_site_symmetry_multiplicity
_atom_site_calc_flag
_atom_site_refinement_flags
_atom_site_disorder_assembly
_atom_site_disorder_group
C1 C -0.1990(5) 0.9080(2) 0.5716(3) 0.0339(8) Uani 1 1 d . . .
C2 C -0.3389(5) 0.9161(2) 0.4877(2) 0.0316(7) Uani 1 1 d . . .
C3 C -0.4954(5) 0.8627(2) 0.4707(2) 0.0380(8) Uani 1 1 d . . .
C4 C 0.3112(5) 1.0232(2) 0.5785(2) 0.0330(8) Uani 1 1 d . . .
C5 C 0.3961(6) 0.7400(3) 0.6920(4) 0.0534(11) Uani 1 1 d . . .
H4 H 0.372(5) 0.704(2) 0.738(3) 0.042(11) Uiso 1 1 d . . .
H3 H 0.440(6) 0.708(3) 0.650(3) 0.065(13) Uiso 1 1 d . . .
C6 C 0.5407(6) 0.8040(3) 0.7406(3) 0.0526(11) Uani 1 1 d . . .
H6 H 0.584(5) 0.841(2) 0.690(3) 0.049(10) Uiso 1 1 d . . .
H5 H 0.648(6) 0.777(3) 0.779(3) 0.057(12) Uiso 1 1 d . . .
C7 C 0.4633(6) 0.8357(3) 0.8936(3) 0.0481(10) Uani 1 1 d . . .
H8 H 0.480(5) 0.884(2) 0.935(3) 0.051(12) Uiso 1 1 d . . .
H9 H 0.564(4) 0.803(2) 0.915(2) 0.026(9) Uiso 1 1 d . . .
C8 C 0.2897(6) 0.7862(3) 0.8953(3) 0.0460(10) Uani 1 1 d . . .
H10 H 0.287(5) 0.780(2) 0.957(3) 0.040(10) Uiso 1 1 d . . .
H11 H 0.299(5) 0.727(3) 0.870(3) 0.058(12) Uiso 1 1 d . . .
C9 C 0.0263(6) 0.8871(3) 0.8833(3) 0.0487(10) Uani 1 1 d . . .
H13 H 0.020(5) 0.868(2) 0.941(3) 0.050(11) Uiso 1 1 d . . .
H14 H -0.107(7) 0.895(3) 0.840(3) 0.075(15) Uiso 1 1 d . . .
C10 C 0.1202(7) 0.9734(3) 0.8944(3) 0.0498(10) Uani 1 1 d . . .
H16 H 0.043(6) 1.014(3) 0.915(3) 0.062(12) Uiso 1 1 d . . .
H15 H 0.233(5) 0.970(2) 0.937(3) 0.042(11) Uiso 1 1 d . . .
O1 O -0.0236(5) 0.3557(2) 0.2575(2) 0.0900(12) Uani 1 1 d . . .
O2 O 0.209(3) 0.3218(17) 0.3670(17) 0.094(6) Uani 0.50 1 d P . .
O2A O 0.274(3) 0.3406(18) 0.3809(15) 0.088(6) Uani 0.50 1 d P . .
O3 O 0.195(2) 0.4599(9) 0.2816(14) 0.098(5) Uani 0.50 1 d P . .
O3A O 0.237(2) 0.4299(11) 0.2607(11) 0.109(6) Uani 0.50 1 d P . .
O4 O 0.089(2) 0.4547(9) 0.3785(14) 0.085(4) Uani 0.50 1 d P . .
O4A O 0.026(2) 0.4320(12) 0.3880(14) 0.100(6) Uani 0.50 1 d P . .
Cl Cl 0.12738(13) 0.39312(6) 0.32218(6) 0.0446(3) Uani 1 1 d . . .
N1 N -0.0816(4) 0.9032(2) 0.6387(2) 0.0464(8) Uani 1 1 d . . .
N2 N -0.6201(5) 0.8178(2) 0.4606(2) 0.0639(10) Uani 1 1 d . . .
N3 N 0.2797(4) 0.9729(2) 0.6289(2) 0.0443(8) Uani 1 1 d . . .
N4 N 0.2260(5) 0.7843(2) 0.6456(2) 0.0433(8) Uani 1 1 d . . .
H2 H 0.237(5) 0.799(2) 0.592(3) 0.043(11) Uiso 1 1 d . . .
H1 H 0.135(6) 0.750(3) 0.637(3) 0.054(13) Uiso 1 1 d . . .
N5 N 0.4614(4) 0.86527(19) 0.7974(2) 0.0372(7) Uani 1 1 d . . .
H7 H 0.522(4) 0.911(2) 0.804(2) 0.021(9) Uiso 1 1 d . . .
N6 N 0.1216(4) 0.82601(19) 0.8350(2) 0.0360(7) Uani 1 1 d . . .
H12 H 0.042(5) 0.786(2) 0.813(2) 0.039(10) Uiso 1 1 d . . .
N7 N 0.1450(6) 0.9997(2) 0.8017(2) 0.0417(8) Uani 1 1 d . . .
H17 H 0.051(6) 1.021(3) 0.767(3) 0.050(13) Uiso 1 1 d . . .
H18 H 0.228(6) 1.034(3) 0.807(3) 0.052(13) Uiso 1 1 d . . .
Ni Ni 0.18986(6) 0.89262(3) 0.72342(3) 0.03041(16) Uani 1 1 d . . .

loop_
_atom_site_aniso_label
_atom_site_aniso_U_11
_atom_site_aniso_U_22
_atom_site_aniso_U_33
_atom_site_aniso_U_23
_atom_site_aniso_U_13
_atom_site_aniso_U_12
C1 0.035(2) 0.0306(18) 0.040(2) 0.0060(15) 0.0166(17) -0.0048(15)
C2 0.035(2) 0.0293(17) 0.0302(17) 0.0002(14) 0.0085(15) -0.0035(14)
C3 0.042(2) 0.0404(19) 0.0319(19) 0.0013(15) 0.0103(17) -0.0035(18)
C4 0.0292(19) 0.0355(18) 0.0326(18) -0.0006(16) 0.0048(15) -0.0032(15)
C5 0.059(3) 0.043(2) 0.066(3) -0.009(2) 0.030(2) 0.005(2)
C6 0.042(3) 0.054(3) 0.067(3) -0.002(2) 0.022(2) 0.006(2)
C7 0.046(3) 0.051(2) 0.043(2) 0.008(2) 0.0024(19) 0.011(2)
C8 0.057(3) 0.043(2) 0.039(2) 0.0132(18) 0.015(2) 0.0067(19)
C9 0.053(3) 0.055(3) 0.046(2) 0.008(2) 0.028(2) 0.004(2)
C10 0.057(3) 0.054(3) 0.040(2) -0.0063(19) 0.014(2) 0.013(2)
O1 0.097(3) 0.080(2) 0.081(2) -0.012(2) 0.000(2) -0.047(2)
O2 0.083(15) 0.090(9) 0.097(9) 0.013(7) -0.001(9) 0.058(10)
O2A 0.052(10) 0.145(16) 0.062(7) 0.021(8) 0.004(7) 0.064(9)
O3 0.067(7) 0.076(6) 0.169(14) -0.001(7) 0.062(7) -0.032(5)
O3A 0.068(8) 0.186(17) 0.081(7) 0.021(9) 0.032(6) -0.046(9)
O4 0.106(13) 0.065(5) 0.077(8) -0.030(5) 0.011(7) 0.030(7)
O4A 0.063(8) 0.177(17) 0.061(6) -0.004(9) 0.019(6) 0.060(9)
Cl 0.0404(6) 0.0459(5) 0.0457(5) 0.0003(4) 0.0072(4) 0.0023(4)
N1 0.041(2) 0.0491(19) 0.0447(19) 0.0119(15) 0.0032(16) -0.0068(16)
N2 0.064(3) 0.072(3) 0.056(2) -0.0042(19) 0.0154(19) -0.032(2)
N3 0.049(2) 0.0454(18) 0.0377(17) 0.0073(15) 0.0089(15) -0.0092(15)
N4 0.052(2) 0.0398(18) 0.044(2) -0.0081(15) 0.0223(17) -0.0127(17)
N5 0.0324(18) 0.0317(16) 0.0460(18) 0.0035(14) 0.0070(14) -0.0026(14)
N6 0.0389(19) 0.0337(16) 0.0366(16) 0.0021(13) 0.0117(14) -0.0052(14)
N7 0.040(2) 0.0340(18) 0.049(2) 0.0003(15) 0.0076(17) 0.0001(17)
Ni 0.0323(3) 0.0294(2) 0.0289(2) 0.00416(18) 0.00654(18) -0.00218(19)

loop_
_atom_type_symbol
_atom_type_description
_atom_type_scat_dispersion_real
_atom_type_scat_dispersion_imag
_atom_type_scat_source
C C 0.0033 0.0016 'International Tables Vol C Tables 4.2.6.8 and 6.1.1.4'
H H 0.0000 0.0000 'International Tables Vol C Tables 4.2.6.8 and 6.1.1.4'
O O 0.0106 0.0060 'International Tables Vol C Tables 4.2.6.8 and 6.1.1.4'
Cl Cl 0.1484 0.1585 'International Tables Vol C Tables 4.2.6.8 and 6.1.1.4'
N N 0.0061 0.0033 'International Tables Vol C Tables 4.2.6.8 and 6.1.1.4'
Ni Ni 0.3393 1.1124 'International Tables Vol C Tables 4.2.6.8 and 6.1.1.4'

loop_
_geom_angle_atom_site_label_1
_geom_angle_atom_site_label_2
_geom_angle_atom_site_label_3
_geom_angle
_geom_angle_site_symmetry_1
_geom_angle_site_symmetry_3
_geom_angle_publ_flag
N1 C1 C2 177.8(4) . . ?
C1 C2 C4 117.1(3) . 3_576 ?
C1 C2 C3 120.5(3) . . ?
C4 C2 C3 122.3(3) 3_576 . ?
N2 C3 C2 177.1(4) . . ?
N3 C4 C2 176.2(4) . 3_576 ?
N4 C5 C6 110.2(4) . . ?
N4 C5 H4 109(2) . . ?
C6 C5 H4 108(2) . . ?
N4 C5 H3 111(3) . . ?
C6 C5 H3 110(3) . . ?
H4 C5 H3 109(3) . . ?
N5 C6 C5 110.4(3) . . ?
N5 C6 H6 106(2) . . ?
C5 C6 H6 110(2) . . ?
N5 C6 H5 110(2) . . ?
C5 C6 H5 113(2) . . ?
H6 C6 H5 107(3) . . ?
N5 C7 C8 111.7(3) . . ?
N5 C7 H8 109(2) . . ?
C8 C7 H8 112(2) . . ?
N5 C7 H9 109(2) . . ?
C8 C7 H9 110(2) . . ?
H8 C7 H9 105(3) . . ?
N6 C8 C7 112.5(3) . . ?
N6 C8 H10 114(2) . . ?
C7 C8 H10 108(2) . . ?
N6 C8 H11 107(2) . . ?
C7 C8 H11 109(2) . . ?
H10 C8 H11 107(3) . . ?
N6 C9 C10 111.0(3) . . ?
N6 C9 H13 112(2) . . ?
C10 C9 H13 109(2) . . ?
N6 C9 H14 107(2) . . ?
C10 C9 H14 108(2) . . ?
H13 C9 H14 110(3) . . ?
N7 C10 C9 108.2(3) . . ?
N7 C10 H16 110(2) . . ?
C9 C10 H16 109(2) . . ?
N7 C10 H15 110(2) . . ?
C9 C10 H15 110(2) . . ?
H16 C10 H15 110(3) . . ?
O2A O2 Cl 90(5) . . ?
O2 O2A Cl 68(4) . . ?
O3A O3 Cl 86(3) . . ?
O3A O3 O4 132(3) . . ?
Cl O3 O4 48.0(6) . . ?
O3 O3A Cl 67(2) . . ?
O4A O4 Cl 91(3) . . ?
O4A O4 O3 135(3) . . ?
Cl O4 O3 48.7(7) . . ?
O4 O4A Cl 64(2) . . ?
O4 Cl O3 83.3(9) . . ?
O4 Cl O2 115.4(14) . . ?
O3 Cl O2 131.7(12) . . ?
O4 Cl O1 116.6(8) . . ?
O3 Cl O1 110.4(9) . . ?
O2 Cl O1 100.2(9) . . ?
O4 Cl O2A 106.5(13) . . ?
O3 Cl O2A 112.1(12) . . ?
O2 Cl O2A 22.5(17) . . ?
O1 Cl O2A 121.5(10) . . ?
O4 Cl O3A 109.6(9) . . ?
O3 Cl O3A 27.2(9) . . ?
O2 Cl O3A 111.0(12) . . ?
O1 Cl O3A 103.1(7) . . ?
O2A Cl O3A 97.1(11) . . ?
O4 Cl O4A 24.9(11) . . ?
O3 Cl O4A 106.1(9) . . ?
O2 Cl O4A 105.1(14) . . ?
O1 Cl O4A 98.6(7) . . ?
O2A Cl O4A 106.0(12) . . ?
O3A Cl O4A 133.2(10) . . ?
C1 N1 Ni 158.6(3) . . ?
C4 N3 Ni 171.4(3) . . ?
C5 N4 Ni 110.2(3) . . ?
C5 N4 H2 107(3) . . ?
Ni N4 H2 110(2) . . ?
C5 N4 H1 110(3) . . ?
Ni N4 H1 112(3) . . ?
H2 N4 H1 108(4) . . ?
C7 N5 C6 115.1(3) . . ?
C7 N5 Ni 109.4(2) . . ?
C6 N5 Ni 108.2(3) . . ?
C7 N5 H7 106(2) . . ?
C6 N5 H7 110(2) . . ?
Ni N5 H7 108(2) . . ?
C9 N6 C8 115.2(3) . . ?
C9 N6 Ni 107.2(2) . . ?
C8 N6 Ni 109.5(2) . . ?
C9 N6 H12 106(2) . . ?
C8 N6 H12 109(2) . . ?
Ni N6 H12 110(2) . . ?
C10 N7 Ni 110.9(2) . . ?
C10 N7 H17 113(3) . . ?
Ni N7 H17 102(3) . . ?
C10 N7 H18 111(3) . . ?
Ni N7 H18 111(3) . . ?
H17 N7 H18 108(4) . . ?
N4 Ni N5 82.90(13) . . ?
N4 Ni N3 90.85(13) . . ?
N5 Ni N3 91.85(12) . . ?
N4 Ni N7 178.10(15) . . ?
N5 Ni N7 98.42(14) . . ?
N3 Ni N7 90.47(13) . . ?
N4 Ni N6 96.58(13) . . ?
N5 Ni N6 83.74(12) . . ?
N3 Ni N6 170.80(12) . . ?
N7 Ni N6 82.23(13) . . ?
N4 Ni N1 88.84(14) . . ?
N5 Ni N1 171.69(12) . . ?
N3 Ni N1 89.22(12) . . ?
N7 Ni N1 89.81(14) . . ?
N6 Ni N1 96.31(12) . . ?

loop_
_geom_bond_atom_site_label_1
_geom_bond_atom_site_label_2
_geom_bond_distance
_geom_bond_site_symmetry_2
_geom_bond_publ_flag
C1 N1 1.145(4) . ?
C1 C2 1.406(5) . ?
C2 C4 1.407(4) 3_576 ?
C2 C3 1.408(5) . ?
C3 N2 1.147(4) . ?
C4 N3 1.141(4) . ?
C4 C2 1.407(4) 3_576 ?
C5 N4 1.459(6) . ?
C5 C6 1.513(6) . ?
C5 H4 0.93(4) . ?
C5 H3 0.92(4) . ?
C6 N5 1.485(5) . ?
C6 H6 1.05(4) . ?
C6 H5 0.95(4) . ?
C7 N5 1.479(5) . ?
C7 C8 1.516(6) . ?
C7 H8 0.95(4) . ?
C7 H9 0.90(3) . ?
C8 N6 1.480(5) . ?
C8 H10 0.92(3) . ?
C8 H11 1.01(4) . ?
C9 N6 1.473(5) . ?
C9 C10 1.507(6) . ?
C9 H13 0.91(4) . ?
C9 H14 1.05(5) . ?
C10 N7 1.473(5) . ?
C10 H16 0.96(4) . ?
C10 H15 0.92(4) . ?
O1 Cl 1.407(3) . ?
O2 O2A 0.56(4) . ?
O2 Cl 1.36(2) . ?
O2A Cl 1.46(2) . ?
O3 O3A 0.68(2) . ?
O3 Cl 1.359(15) . ?
O3 O4 1.80(2) . ?
O3A Cl 1.478(14) . ?
O4 O4A 0.63(2) . ?
O4 Cl 1.343(13) . ?
O4A Cl 1.496(15) . ?
N1 Ni 2.106(3) . ?
N3 Ni 2.097(3) . ?
N4 Ni 2.092(3) . ?
N4 H2 0.85(4) . ?
N4 H1 0.85(4) . ?
N5 Ni 2.095(3) . ?
N5 H7 0.84(3) . ?
N6 Ni 2.104(3) . ?
N6 H12 0.86(4) . ?
N7 Ni 2.098(3) . ?
N7 H17 0.83(4) . ?
N7 H18 0.81(4) . ?

loop_
_geom_torsion_atom_site_label_1
_geom_torsion_atom_site_label_2
_geom_torsion_atom_site_label_3
_geom_torsion_atom_site_label_4
_geom_torsion
_geom_torsion_site_symmetry_1
_geom_torsion_site_symmetry_2
_geom_torsion_site_symmetry_3
_geom_torsion_site_symmetry_4
_geom_torsion_publ_flag
N1 C1 C2 C4 -5(11) . . . 3_576 ?
N1 C1 C2 C3 172(10) . . . . ?
C1 C2 C3 N2 5(8) . . . . ?
C4 C2 C3 N2 -178(100) 3_576 . . . ?
N4 C5 C6 N5 48.0(5) . . . . ?
N5 C7 C8 N6 -41.5(5) . . . . ?
N6 C9 C10 N7 50.6(5) . . . . ?
O4 O3 O3A Cl 15(3) . . . . ?
O3A O3 O4 O4A -54(8) . . . . ?
Cl O3 O4 O4A -34(5) . . . . ?
O3A O3 O4 Cl -20(4) . . . . ?
O3 O4 O4A Cl 25(3) . . . . ?
O4A O4 Cl O3 156(4) . . . . ?
O4A O4 Cl O2 -70(4) . . . . ?
O3 O4 Cl O2 133.3(13) . . . . ?
O4A O4 Cl O1 47(4) . . . . ?
O3 O4 Cl O1 -109.5(9) . . . . ?
O4A O4 Cl O2A -92(4) . . . . ?
O3 O4 Cl O2A 111.1(13) . . . . ?
O4A O4 Cl O3A 163(3) . . . . ?
O3 O4 Cl O3A 7.0(15) . . . . ?
O3 O4 Cl O4A -156(4) . . . . ?
O3A O3 Cl O4 165(3) . . . . ?
O3A O3 Cl O2 47(4) . . . . ?
O4 O3 Cl O2 -118.3(17) . . . . ?
O3A O3 Cl O1 -79(3) . . . . ?
O4 O3 Cl O1 116.0(9) . . . . ?
O3A O3 Cl O2A 60(3) . . . . ?
O4 O3 Cl O2A -105.2(13) . . . . ?
O4 O3 Cl O3A -165(3) . . . . ?
O3A O3 Cl O4A 175(3) . . . . ?
O4 O3 Cl O4A 10.1(16) . . . . ?
O2A O2 Cl O4 -71(5) . . . . ?
O2A O2 Cl O3 33(6) . . . . ?
O2A O2 Cl O1 163(5) . . . . ?
O2A O2 Cl O3A 54(5) . . . . ?
O2A O2 Cl O4A -95(5) . . . . ?
O2 O2A Cl O4 117(5) . . . . ?
O2 O2A Cl O3 -154(5) . . . . ?
O2 O2A Cl O1 -20(5) . . . . ?
O2 O2A Cl O3A -130(5) . . . . ?
O2 O2A Cl O4A 91(5) . . . . ?
O3 O3A Cl O4 -15(3) . . . . ?
O3 O3A Cl O2 -144(3) . . . . ?
O3 O3A Cl O1 109(3) . . . . ?
O3 O3A Cl O2A -126(3) . . . . ?
O3 O3A Cl O4A -6(4) . . . . ?
O4 O4A Cl O3 -24(4) . . . . ?
O4 O4A Cl O2 118(4) . . . . ?
O4 O4A Cl O1 -139(4) . . . . ?
O4 O4A Cl O2A 95(4) . . . . ?
O4 O4A Cl O3A -22(4) . . . . ?
C2 C1 N1 Ni -43(11) . . . . ?
C2 C4 N3 Ni -67(7) 3_576 . . . ?
C6 C5 N4 Ni -33.7(4) . . . . ?
C8 C7 N5 C6 -89.3(4) . . . . ?
C8 C7 N5 Ni 32.8(4) . . . . ?
C5 C6 N5 C7 85.2(5) . . . . ?
C5 C6 N5 Ni -37.5(4) . . . . ?
C10 C9 N6 C8 79.9(4) . . . . ?
C10 C9 N6 Ni -42.2(4) . . . . ?
C7 C8 N6 C9 -92.5(4) . . . . ?
C7 C8 N6 Ni 28.4(4) . . . . ?
C9 C10 N7 Ni -32.9(4) . . . . ?
C5 N4 Ni N5 10.4(3) . . . . ?
C5 N4 Ni N3 102.1(3) . . . . ?
C5 N4 Ni N7 -124(4) . . . . ?
C5 N4 Ni N6 -72.5(3) . . . . ?
C5 N4 Ni N1 -168.7(3) . . . . ?
C7 N5 Ni N4 -111.1(3) . . . . ?
C6 N5 Ni N4 15.0(3) . . . . ?
C7 N5 Ni N3 158.3(3) . . . . ?
C6 N5 Ni N3 -75.6(3) . . . . ?
C7 N5 Ni N7 67.5(3) . . . . ?
C6 N5 Ni N7 -166.3(2) . . . . ?
C7 N5 Ni N6 -13.6(3) . . . . ?
C6 N5 Ni N6 112.5(3) . . . . ?
C7 N5 Ni N1 -104.4(8) . . . . ?
C6 N5 Ni N1 21.7(9) . . . . ?
C4 N3 Ni N4 138.6(19) . . . . ?
C4 N3 Ni N5 -138.5(19) . . . . ?
C4 N3 Ni N7 -40.1(19) . . . . ?
C4 N3 Ni N6 -77(2) . . . . ?
C4 N3 Ni N1 49.7(19) . . . . ?
C10 N7 Ni N4 60(4) . . . . ?
C10 N7 Ni N5 -74.0(3) . . . . ?
C10 N7 Ni N3 -165.9(3) . . . . ?
C10 N7 Ni N6 8.5(3) . . . . ?
C10 N7 Ni N1 104.9(3) . . . . ?
C9 N6 Ni N4 -160.3(3) . . . . ?
C8 N6 Ni N4 74.0(3) . . . . ?
C9 N6 Ni N5 117.6(3) . . . . ?
C8 N6 Ni N5 -8.1(2) . . . . ?
C9 N6 Ni N3 55.9(8) . . . . ?
C8 N6 Ni N3 -69.8(8) . . . . ?
C9 N6 Ni N7 18.2(3) . . . . ?
C8 N6 Ni N7 -107.5(3) . . . . ?
C9 N6 Ni N1 -70.8(3) . . . . ?
C8 N6 Ni N1 163.6(2) . . . . ?
C1 N1 Ni N4 -53.0(8) . . . . ?
C1 N1 Ni N5 -59.6(13) . . . . ?
C1 N1 Ni N3 37.8(8) . . . . ?
C1 N1 Ni N7 128.3(8) . . . . ?
C1 N1 Ni N6 -149.5(8) . . . . ?
